data_2211415
loop_
_publ_author_name
'Bo Liu'
'Shi Zhou'
'Chuan-Bi Li'
'Hong-Gang Zhang'

_publ_section_title
;
 Bis(guanidinium) hexahydroxooctadecaoxodisodiohexamolybdonickelate
 decahydrate
;
_journal_coeditor_code HB2182
_journal_issue 12
_journal_name_full 'Acta Crystallographica Section E'
_journal_page_first m3185
_journal_page_last m3187
_journal_paper_doi 10.1107/S160053680604503X
_journal_volume 62
_journal_year 2006
_chemical_formula_iupac '(C H6 N3)2 [Na2 Ni (O H)6 Mo6 O18] , 10H2 O'
_chemical_formula_moiety '2C H6 N3 + , H14 Mo6 Na2 Ni O28 2- , 6H2 O'
_chemical_formula_sum 'C2 H38 Mo6 N6 Na2 Ni O34'
_chemical_formula_weight 1370.69
_chemical_name_systematic
;Bis(guanidinium) hexahydroxooctadecaoxodisodiohexamolybdonickelate
 decahydrate
;
_space_group_IT_number 15
_symmetry_cell_setting monoclinic
_symmetry_space_group_name_Hall '-C 2yc'
_symmetry_space_group_name_H-M 'C 1 2/c 1'
_atom_sites_solution_hydrogens difmap
_atom_sites_solution_primary direct
_atom_sites_solution_secondary difmap
_audit_creation_method SHELXL97
_cell_angle_alpha 90.00
_cell_angle_beta 114.918(4)
_cell_angle_gamma 90.00
_cell_formula_units_Z 4
_cell_length_a 25.2247(9)
_cell_length_b 11.6583(4)
_cell_length_c 13.7668(5)
_cell_measurement_reflns_used 5347
_cell_measurement_temperature 293(2)
_cell_measurement_theta_max 26.05
_cell_measurement_theta_min 1.80
_cell_volume 3671.6(3)
_computing_cell_refinement 'SAINT (Bruker, 2002)'
_computing_data_collection 'SMART (Bruker, 2002)'
_computing_data_reduction SAINT
_computing_molecular_graphics 'DIAMOND (Brandenburg, 1999)'
_computing_publication_material SHELXTL
_computing_structure_refinement SHELXTL
_computing_structure_solution 'SHELXTL (Bruker, 1997)'
_diffrn_ambient_temperature 293(2)
_diffrn_measured_fraction_theta_full 0.984
_diffrn_measured_fraction_theta_max 0.984
_diffrn_measurement_device_type 'Bruker SMART APEXII CCD area-detector'
_diffrn_measurement_method '\w and \f'
_diffrn_radiation_monochromator graphite
_diffrn_radiation_source 'fine-focus sealed tube'
_diffrn_radiation_type MoK\a
_diffrn_radiation_wavelength 0.71073
_diffrn_reflns_av_R_equivalents 0.0174
_diffrn_reflns_av_sigmaI/netI 0.0206
_diffrn_reflns_limit_h_max 30
_diffrn_reflns_limit_h_min -31
_diffrn_reflns_limit_k_max 11
_diffrn_reflns_limit_k_min -14
_diffrn_reflns_limit_l_max 16
_diffrn_reflns_limit_l_min -16
_diffrn_reflns_number 9516
_diffrn_reflns_theta_full 26.01
_diffrn_reflns_theta_max 26.01
_diffrn_reflns_theta_min 2.78
_exptl_absorpt_coefficient_mu 2.622
_exptl_absorpt_correction_T_max 0.630
_exptl_absorpt_correction_T_min 0.475
_exptl_absorpt_correction_type multi-scan
_exptl_absorpt_process_details '(SADABS; Bruker, 2002)'
_exptl_crystal_colour green
_exptl_crystal_density_diffrn 2.480
_exptl_crystal_density_method 'not measured'
_exptl_crystal_description prism
_exptl_crystal_F_000 2664
_exptl_crystal_size_max 0.28
_exptl_crystal_size_mid 0.24
_exptl_crystal_size_min 0.18
_refine_diff_density_max 0.645
_refine_diff_density_min -0.633
_refine_ls_extinction_method none
_refine_ls_goodness_of_fit_ref 1.017
_refine_ls_hydrogen_treatment constr
_refine_ls_matrix_type full
_refine_ls_number_parameters 233
_refine_ls_number_reflns 3557
_refine_ls_number_restraints 0
_refine_ls_restrained_S_all 1.017
_refine_ls_R_factor_all 0.0266
_refine_ls_R_factor_gt 0.0235
_refine_ls_shift/su_max 0.000
_refine_ls_shift/su_mean 0.000
_refine_ls_structure_factor_coef Fsqd
_refine_ls_weighting_details 'calc w = 1/[\s^2^(Fo^2^)+(0.0316P)^2^+13.3478P] where P=(Fo^2^+2Fc^2^)/3'
_refine_ls_weighting_scheme calc
_refine_ls_wR_factor_gt 0.0584
_refine_ls_wR_factor_ref 0.0597
_reflns_number_gt 3275
_reflns_number_total 3557
_reflns_threshold_expression I>2\s(I)
_cod_data_source_file hb2182.cif
_cod_data_source_block I
_cod_original_sg_symbol_H-M 'C 2/c'
_cod_database_code 2211415
_cod_database_fobs_code 2211415

loop_
_symmetry_equiv_pos_as_xyz
'x, y, z'
'-x, y, -z+1/2'
'x+1/2, y+1/2, z'
'-x+1/2, y+1/2, -z+1/2'
'-x, -y, -z'
'x, -y, z-1/2'
'-x+1/2, -y+1/2, -z'
'x+1/2, -y+1/2, z-1/2'

loop_
_atom_site_type_symbol
_atom_site_label
_atom_site_fract_x
_atom_site_fract_y
_atom_site_fract_z
_atom_site_U_iso_or_equiv
_atom_site_adp_type
_atom_site_calc_flag
_atom_site_refinement_flags
_atom_site_occupancy
Ni Ni 0.7500 0.7500 0.0000 0.01399(12) Uani d S 1
Mo Mo1 0.875219(11) 0.65271(2) 0.18571(2) 0.01685(8) Uani d . 1
Mo Mo2 0.627324(11) 0.71958(2) 0.03086(2) 0.01634(8) Uani d . 1
Mo Mo3 0.752803(11) 0.62372(2) 0.21791(2) 0.01563(8) Uani d . 1
Na Na 0.83122(6) 0.34440(12) 0.19303(11) 0.0304(3) Uani d . 1
O O1 0.78101(9) 0.60580(18) 0.08711(16) 0.0160(4) Uani d . 1
H H1 0.7719 0.5389 0.0561 0.019 Uiso d R 1
O O2 0.72033(9) 0.78138(17) 0.11499(16) 0.0151(4) Uani d . 1
H H2 0.7252 0.8473 0.1452 0.018 Uiso d R 1
O O3 0.83390(9) 0.80500(18) 0.08610(17) 0.0168(4) Uani d . 1
H H3 0.8382 0.8667 0.1147 0.020 Uiso d R 1
O O4 0.88537(10) 0.64101(18) 0.05404(18) 0.0200(5) Uani d . 1
O O5 0.82963(10) 0.69438(19) 0.26683(17) 0.0191(4) Uani d . 1
O O6 0.77292(11) 0.4850(2) 0.25988(19) 0.0258(5) Uani d . 1
O O7 0.61116(10) 0.7807(2) 0.12909(18) 0.0254(5) Uani d . 1
O O8 0.67600(9) 0.59067(18) 0.10722(18) 0.0195(4) Uani d . 1
O O9 0.89049(11) 0.5110(2) 0.22220(19) 0.0270(5) Uani d . 1
O O10 0.93650(10) 0.7243(2) 0.26786(19) 0.0317(6) Uani d . 1
O O11 0.56614(11) 0.6427(2) -0.0445(2) 0.0301(6) Uani d . 1
O O12 0.73482(10) 0.6854(2) 0.31356(18) 0.0248(5) Uani d . 1
O OW1 0.75490(12) 0.3860(2) 0.0220(2) 0.0315(6) Uani d . 1
H H1WA 0.7245 0.3661 0.0292 0.038 Uiso d R 1
H H1WB 0.7474 0.3601 -0.0385 0.038 Uiso d R 1
O OW2 0.65516(15) 0.3564(2) 0.0716(2) 0.0471(8) Uani d . 1
H H2WA 0.6636 0.4281 0.0964 0.057 Uiso d R 1
H H2WB 0.6682 0.3233 0.1355 0.057 Uiso d R 1
O OW3 0.63482(16) 0.4915(3) 0.2827(3) 0.0581(9) Uani d . 1
H H3WA 0.6255 0.5451 0.3154 0.070 Uiso d R 1
H H3WB 0.6511 0.5313 0.2470 0.070 Uiso d R 1
O OW4 0.5000 0.4497(7) 0.2500 0.113(5) Uani d S 1
H H4W 0.5300 0.4079 0.2624 0.135 Uiso d R 1
O OW5 0.5000 0.6753(7) 0.2500 0.142(4) Uani d S 1
H H5W 0.4920 0.6310 0.2969 0.171 Uiso d R 1
O OW6 0.88282(14) 0.2150(3) 0.1377(2) 0.0466(7) Uani d . 1
H H6WA 0.9182 0.2218 0.1812 0.056 Uiso d R 1
H H6WB 0.8772 0.1987 0.0761 0.056 Uiso d R 1
N N1 0.90291(13) 0.5722(3) 0.4734(2) 0.0337(7) Uani d . 1
H H1A 0.8817 0.6152 0.4205 0.040 Uiso calc R 1
H H1B 0.8887 0.5098 0.4860 0.040 Uiso calc R 1
N N2 0.98862(15) 0.5344(3) 0.6167(3) 0.0459(9) Uani d . 1
H H2A 0.9738 0.4725 0.6286 0.055 Uiso calc R 1
H H2B 1.0241 0.5528 0.6577 0.055 Uiso calc R 1
N N3 0.97935(16) 0.6976(3) 0.5166(3) 0.0491(10) Uani d . 1
H H3A 0.9586 0.7413 0.4640 0.059 Uiso calc R 1
H H3B 1.0148 0.7161 0.5576 0.059 Uiso calc R 1
C C1 0.95669(15) 0.6017(3) 0.5347(3) 0.0281(8) Uani d . 1

loop_
_atom_site_aniso_label
_atom_site_aniso_U_11
_atom_site_aniso_U_22
_atom_site_aniso_U_33
_atom_site_aniso_U_12
_atom_site_aniso_U_13
_atom_site_aniso_U_23
Ni 0.0136(3) 0.0149(3) 0.0125(3) 0.0014(2) 0.0045(2) 0.0013(2)
Mo1 0.01433(14) 0.01939(14) 0.01446(14) 0.00183(10) 0.00376(10) 0.00253(10)
Mo2 0.01388(14) 0.01949(15) 0.01508(14) 0.00034(10) 0.00553(10) 0.00090(10)
Mo3 0.01756(14) 0.01569(14) 0.01377(14) 0.00222(10) 0.00672(11) 0.00250(10)
Na 0.0325(8) 0.0282(7) 0.0264(7) -0.0019(6) 0.0084(6) 0.0016(6)
O1 0.0175(10) 0.0141(10) 0.0152(10) 0.0003(8) 0.0058(8) -0.0017(8)
O2 0.0172(11) 0.0126(10) 0.0154(10) -0.0005(8) 0.0067(9) -0.0005(8)
O3 0.0184(11) 0.0142(10) 0.0173(11) -0.0003(8) 0.0070(9) -0.0021(8)
O4 0.0217(11) 0.0200(11) 0.0196(11) 0.0070(9) 0.0100(9) 0.0030(9)
O5 0.0207(11) 0.0219(11) 0.0133(10) -0.0001(9) 0.0058(9) -0.0012(9)
O6 0.0285(13) 0.0205(12) 0.0287(13) 0.0032(10) 0.0124(11) 0.0078(10)
O7 0.0236(12) 0.0325(14) 0.0225(12) 0.0035(10) 0.0122(10) 0.0013(10)
O8 0.0191(11) 0.0167(11) 0.0213(11) -0.0020(9) 0.0072(9) 0.0015(9)
O9 0.0256(12) 0.0277(13) 0.0268(12) 0.0074(10) 0.0102(10) 0.0085(10)
O10 0.0217(13) 0.0430(16) 0.0248(13) -0.0074(11) 0.0043(11) -0.0016(11)
O11 0.0212(12) 0.0355(14) 0.0287(13) -0.0068(10) 0.0055(10) -0.0018(11)
O12 0.0266(12) 0.0309(13) 0.0191(12) 0.0012(10) 0.0118(10) -0.0006(10)
OW1 0.0422(15) 0.0270(13) 0.0240(13) -0.0046(11) 0.0126(12) -0.0063(10)
OW2 0.072(2) 0.0280(15) 0.0297(15) -0.0036(14) 0.0095(14) -0.0001(12)
OW3 0.079(3) 0.0401(18) 0.065(2) -0.0005(17) 0.041(2) 0.0114(16)
OW4 0.118(9) 0.025(4) 0.082(7) 0.000 -0.068(6) 0.000
OW5 0.066(5) 0.101(6) 0.171(8) 0.000 -0.038(5) 0.000
OW6 0.0470(18) 0.056(2) 0.0362(16) 0.0046(15) 0.0169(14) -0.0035(14)
N1 0.0254(16) 0.0385(18) 0.0276(16) -0.0082(13) 0.0019(13) 0.0100(14)
N2 0.0307(18) 0.062(2) 0.0360(19) 0.0033(17) 0.0055(15) 0.0176(18)
N3 0.036(2) 0.052(2) 0.051(2) -0.0205(17) 0.0101(17) 0.0080(18)
C1 0.0232(17) 0.040(2) 0.0226(17) -0.0016(15) 0.0110(14) -0.0006(15)

loop_
_atom_type_symbol
_atom_type_description
_atom_type_scat_dispersion_real
_atom_type_scat_dispersion_imag
_atom_type_scat_source
Ni Ni 0.3393 1.1124 'International Tables Vol C Tables 4.2.6.8 and 6.1.1.4'
Mo Mo -1.6832 0.6857 'International Tables Vol C Tables 4.2.6.8 and 6.1.1.4'
Na Na 0.0362 0.0249 'International Tables Vol C Tables 4.2.6.8 and 6.1.1.4'
O O 0.0106 0.0060 'International Tables Vol C Tables 4.2.6.8 and 6.1.1.4'
N N 0.0061 0.0033 'International Tables Vol C Tables 4.2.6.8 and 6.1.1.4'
C C 0.0033 0.0016 'International Tables Vol C Tables 4.2.6.8 and 6.1.1.4'
H H 0.0000 0.0000 'International Tables Vol C Tables 4.2.6.8 and 6.1.1.4'

loop_
_geom_angle_atom_site_label_1
_geom_angle_atom_site_label_2
_geom_angle_atom_site_label_3
_geom_angle_site_symmetry_1
_geom_angle_site_symmetry_3
_geom_angle
_geom_angle_publ_flag
O1 Ni O1 7_665 . 180.0 n
O1 Ni O3 7_665 7_665 82.51(8) n
O1 Ni O3 . 7_665 97.49(8) n
O1 Ni O3 7_665 . 97.49(8) n
O1 Ni O3 . . 82.51(8) n
O3 Ni O3 7_665 . 180.0 n
O1 Ni O2 7_665 7_665 82.31(8) n
O1 Ni O2 . 7_665 97.69(8) n
O3 Ni O2 7_665 7_665 97.00(8) n
O3 Ni O2 . 7_665 83.00(8) n
O1 Ni O2 7_665 . 97.69(8) n
O1 Ni O2 . . 82.31(8) n
O3 Ni O2 7_665 . 83.00(8) n
O3 Ni O2 . . 97.00(8) n
O2 Ni O2 7_665 . 180.0 n
O10 Mo1 O9 . . 104.36(12) n
O10 Mo1 O4 . . 102.42(11) n
O9 Mo1 O4 . . 95.95(10) n
O10 Mo1 O5 . . 94.94(11) n
O9 Mo1 O5 . . 100.56(10) n
O4 Mo1 O5 . . 152.24(9) n
O10 Mo1 O3 . . 94.42(11) n
O9 Mo1 O3 . . 159.65(10) n
O4 Mo1 O3 . . 72.00(8) n
O5 Mo1 O3 . . 85.34(8) n
O10 Mo1 O1 . . 162.32(11) n
O9 Mo1 O1 . . 89.56(10) n
O4 Mo1 O1 . . 86.61(9) n
O5 Mo1 O1 . . 71.46(8) n
O3 Mo1 O1 . . 73.73(8) n
O11 Mo2 O7 . . 104.01(12) n
O11 Mo2 O8 . . 97.25(11) n
O7 Mo2 O8 . . 101.53(10) n
O11 Mo2 O4 . 7_665 101.26(11) n
O7 Mo2 O4 . 7_665 95.29(10) n
O8 Mo2 O4 . 7_665 151.12(9) n
O11 Mo2 O3 . 7_665 93.03(10) n
O7 Mo2 O3 . 7_665 160.42(10) n
O8 Mo2 O3 . 7_665 85.52(9) n
O4 Mo2 O3 7_665 7_665 71.62(8) n
O11 Mo2 O2 . . 163.68(10) n
O7 Mo2 O2 . . 90.21(10) n
O8 Mo2 O2 . . 71.68(8) n
O4 Mo2 O2 7_665 . 85.06(9) n
O3 Mo2 O2 7_665 . 74.53(8) n
O6 Mo3 O12 . . 105.76(11) n
O6 Mo3 O8 . . 97.66(11) n
O12 Mo3 O8 . . 100.76(10) n
O6 Mo3 O5 . . 99.89(10) n
O12 Mo3 O5 . . 95.93(10) n
O8 Mo3 O5 . . 151.44(9) n
O6 Mo3 O1 . . 91.96(10) n
O12 Mo3 O1 . . 160.64(10) n
O8 Mo3 O1 . . 84.18(9) n
O5 Mo3 O1 . . 72.91(8) n
O6 Mo3 O2 . . 162.84(10) n
O12 Mo3 O2 . . 89.82(10) n
O8 Mo3 O2 . . 71.87(8) n
O5 Mo3 O2 . . 85.27(8) n
O1 Mo3 O2 . . 73.80(7) n
OW6 Na O7 . 4_645 87.20(11) n
OW6 Na O9 . . 100.76(11) n
O7 Na O9 4_645 . 90.75(9) n
OW6 Na OW1 . . 98.03(11) n
O7 Na OW1 4_645 . 166.02(11) n
O9 Na OW1 . . 100.92(10) n
OW6 Na O12 . 4_645 87.87(11) n
O7 Na O12 4_645 4_645 85.05(9) n
O9 Na O12 . 4_645 170.22(10) n
OW1 Na O12 . 4_645 82.21(9) n
OW6 Na O6 . . 178.07(11) n
O7 Na O6 4_645 . 91.35(9) n
O9 Na O6 . . 80.53(9) n
OW1 Na O6 . . 83.09(9) n
O12 Na O6 4_645 . 90.73(9) n
Ni O1 Mo3 . . 103.18(9) n
Ni O1 Mo1 . . 101.65(9) n
Mo3 O1 Mo1 . . 96.10(8) n
Ni O1 H1 . . 119.8 n
Mo3 O1 H1 . . 112.1 n
Mo1 O1 H1 . . 120.3 n
Ni O2 Mo2 . . 100.72(8) n
Ni O2 Mo3 . . 100.70(8) n
Mo2 O2 Mo3 . . 94.95(8) n
Ni O2 H2 . . 120.7 n
Mo2 O2 H2 . . 116.2 n
Mo3 O2 H2 . . 119.1 n
Ni O3 Mo1 . . 102.09(9) n
Ni O3 Mo2 . 7_665 101.72(9) n
Mo1 O3 Mo2 . 7_665 96.26(8) n
Ni O3 H3 . . 117.2 n
Mo1 O3 H3 . . 118.8 n
Mo2 O3 H3 7_665 . 117.4 n
Mo1 O4 Mo2 . 7_665 116.68(11) n
Mo3 O5 Mo1 . . 115.66(10) n
Mo3 O6 Na . . 126.96(12) n
Mo2 O7 Na . 4_655 133.87(13) n
Mo3 O8 Mo2 . . 117.83(11) n
Mo1 O9 Na . . 133.33(13) n
Mo3 O12 Na . 4_655 132.64(13) n
Na OW1 H1WA . . 103.0 n
Na OW1 H1WB . . 131.7 n
H1WA OW1 H1WB . . 100.6 n
H2WA OW2 H2WB . . 95.6 n
H3WA OW3 H3WB . . 101.5 n
Na OW6 H6WA . . 106.1 n
Na OW6 H6WB . . 127.7 n
H6WA OW6 H6WB . . 115.3 n
C1 N1 H1A . . 120.0 n
C1 N1 H1B . . 120.0 n
H1A N1 H1B . . 120.0 n
C1 N2 H2A . . 120.0 n
C1 N2 H2B . . 120.0 n
H2A N2 H2B . . 120.0 n
C1 N3 H3A . . 120.0 n
C1 N3 H3B . . 120.0 n
H3A N3 H3B . . 120.0 n
N1 C1 N3 . . 120.9(4) n
N1 C1 N2 . . 119.0(4) n
N3 C1 N2 . . 120.1(4) n

loop_
_geom_bond_atom_site_label_1
_geom_bond_atom_site_label_2
_geom_bond_site_symmetry_2
_geom_bond_distance
_geom_bond_publ_flag
Ni O1 . 2.021(2) y
Ni O3 . 2.045(2) y
Ni O2 . 2.049(2) y
Ni O1 7_665 2.021(2) n
Ni O3 7_665 2.045(2) n
Ni O2 7_665 2.049(2) n
Mo1 O10 . 1.701(2) y
Mo1 O9 . 1.723(2) y
Mo1 O4 . 1.939(2) y
Mo1 O5 . 1.972(2) y
Mo1 O3 . 2.217(2) y
Mo1 O1 . 2.252(2) y
Mo2 O11 . 1.707(2) y
Mo2 O7 . 1.723(2) y
Mo2 O8 . 1.945(2) y
Mo2 O4 7_665 1.948(2) y
Mo2 O3 7_665 2.227(2) y
Mo2 O2 . 2.253(2) y
Mo3 O6 . 1.720(2) y
Mo3 O12 . 1.721(2) y
Mo3 O8 . 1.933(2) y
Mo3 O5 . 1.946(2) y
Mo3 O1 . 2.207(2) y
Mo3 O2 . 2.254(2) y
Na OW6 . 2.321(3) y
Na O7 4_645 2.379(3) y
Na O9 . 2.379(3) y
Na OW1 . 2.380(3) y
Na O12 4_645 2.468(3) y
Na O6 . 2.615(3) y
O1 H1 . 0.8723 n
O2 H2 . 0.8574 n
O3 H3 . 0.8049 n
OW1 H1WA . 0.8460 n
OW1 H1WB . 0.8295 n
OW2 H2WA . 0.8948 n
OW2 H2WB . 0.8877 n
OW3 H3WA . 0.8583 n
OW3 H3WB . 0.8918 n
OW4 H4W . 0.8542 n
OW5 H5W . 0.9141 n
OW6 H6WA . 0.8430 n
OW6 H6WB . 0.8211 n
N1 C1 . 1.306(5) n
N1 H1A . 0.8600 n
N1 H1B . 0.8600 n
N2 C1 . 1.331(5) n
N2 H2A . 0.8600 n
N2 H2B . 0.8600 n
N3 C1 . 1.327(5) n
N3 H3A . 0.8600 n
N3 H3B . 0.8600 n

loop_
_geom_hbond_atom_site_label_D
_geom_hbond_atom_site_label_H
_geom_hbond_atom_site_label_A
_geom_hbond_site_symmetry_A
_geom_hbond_distance_DH
_geom_hbond_distance_HA
_geom_hbond_distance_DA
_geom_hbond_angle_DHA
O1 H1 OW1 . 0.87 1.85 2.703(3) 167
O2 H2 O6 4_655 0.86 2.06 2.896(3) 165
O3 H3 OW3 4_655 0.80 1.94 2.722(4) 164
OW1 H1WB O12 6_565 0.83 2.00 2.822(3) 173
OW1 H1WA OW2 . 0.85 2.07 2.892(4) 165
OW2 H2WA O8 . 0.89 1.92 2.786(4) 164
OW2 H2WB O5 4_645 0.89 2.00 2.818(3) 152
OW3 H3WA OW6 4_655 0.86 2.12 2.932(4) 158
OW5 H5W OW4 . 0.91 2.24 2.630(11) 105
OW6 H6WA OW5 4_645 0.84 1.95 2.736(4) 155
OW6 H6WB OW2 7_655 0.82 1.95 2.754(4) 165
OW6 H6WA OW5 3_545 0.84 1.95 2.736(4) 155
N1 H1A O5 . 0.86 2.17 3.017(4) 168
N1 H1B O4 6_566 0.86 2.01 2.832(4) 159
N2 H2B O9 5_766 0.86 2.22 2.966(4) 145
N3 H3B O7 8_566 0.86 2.20 3.029(4) 161
N3 H3B O11 8_566 0.86 2.81 3.243(4) 113

loop_
_geom_torsion_atom_site_label_1
_geom_torsion_atom_site_label_2
_geom_torsion_atom_site_label_3
_geom_torsion_atom_site_label_4
_geom_torsion_site_symmetry_1
_geom_torsion_site_symmetry_4
_geom_torsion
_geom_torsion_publ_flag
O3 Ni O1 Mo3 7_665 . -81.79(9) n
O3 Ni O1 Mo3 . . 98.21(9) n
O2 Ni O1 Mo3 7_665 . -179.95(8) n
O2 Ni O1 Mo3 . . 0.05(8) n
O3 Ni O1 Mo1 7_665 . 179.02(8) n
O3 Ni O1 Mo1 . . -0.98(8) n
O2 Ni O1 Mo1 7_665 . 80.86(9) n
O2 Ni O1 Mo1 . . -99.14(9) n
O6 Mo3 O1 Ni . . 170.23(11) n
O12 Mo3 O1 Ni . . -33.3(3) n
O8 Mo3 O1 Ni . . 72.73(10) n
O5 Mo3 O1 Ni . . -90.02(10) n
O2 Mo3 O1 Ni . . -0.05(8) n
O6 Mo3 O1 Mo1 . . -86.26(10) n
O12 Mo3 O1 Mo1 . . 70.2(3) n
O8 Mo3 O1 Mo1 . . 176.24(9) n
O5 Mo3 O1 Mo1 . . 13.49(8) n
O2 Mo3 O1 Mo1 . . 103.46(8) n
O10 Mo1 O1 Ni . . 50.3(4) n
O9 Mo1 O1 Ni . . -167.28(11) n
O4 Mo1 O1 Ni . . -71.29(9) n
O5 Mo1 O1 Ni . . 91.42(10) n
O3 Mo1 O1 Ni . . 0.94(7) n
O10 Mo1 O1 Mo3 . . -54.6(3) n
O9 Mo1 O1 Mo3 . . 87.87(10) n
O4 Mo1 O1 Mo3 . . -176.14(9) n
O5 Mo1 O1 Mo3 . . -13.42(8) n
O3 Mo1 O1 Mo3 . . -103.91(9) n
O1 Ni O2 Mo2 7_665 . 82.76(9) n
O1 Ni O2 Mo2 . . -97.24(9) n
O3 Ni O2 Mo2 7_665 . 1.34(8) n
O3 Ni O2 Mo2 . . -178.66(8) n
O1 Ni O2 Mo3 7_665 . 179.95(8) n
O1 Ni O2 Mo3 . . -0.05(8) n
O3 Ni O2 Mo3 7_665 . 98.53(9) n
O3 Ni O2 Mo3 . . -81.47(9) n
O11 Mo2 O2 Ni . . 40.2(4) n
O7 Mo2 O2 Ni . . -168.83(10) n
O8 Mo2 O2 Ni . . 89.09(10) n
O4 Mo2 O2 Ni 7_665 . -73.54(9) n
O3 Mo2 O2 Ni 7_665 . -1.26(8) n
O11 Mo2 O2 Mo3 . . -61.7(4) n
O7 Mo2 O2 Mo3 . . 89.27(10) n
O8 Mo2 O2 Mo3 . . -12.81(8) n
O4 Mo2 O2 Mo3 7_665 . -175.44(9) n
O3 Mo2 O2 Mo3 7_665 . -103.16(8) n
O6 Mo3 O2 Ni . . -34.8(4) n
O12 Mo3 O2 Ni . . 169.58(11) n
O8 Mo3 O2 Ni . . -89.03(10) n
O5 Mo3 O2 Ni . . 73.61(9) n
O1 Mo3 O2 Ni . . 0.05(8) n
O6 Mo3 O2 Mo2 . . 67.1(3) n
O12 Mo3 O2 Mo2 . . -88.52(10) n
O8 Mo3 O2 Mo2 . . 12.88(8) n
O5 Mo3 O2 Mo2 . . 175.52(9) n
O1 Mo3 O2 Mo2 . . 101.96(8) n
O1 Ni O3 Mo1 7_665 . -179.00(8) n
O1 Ni O3 Mo1 . . 1.00(8) n
O2 Ni O3 Mo1 7_665 . -97.75(9) n
O2 Ni O3 Mo1 . . 82.25(9) n
O1 Ni O3 Mo2 7_665 7_665 -79.89(9) n
O1 Ni O3 Mo2 . 7_665 100.11(9) n
O2 Ni O3 Mo2 7_665 7_665 1.36(8) n
O2 Ni O3 Mo2 . 7_665 -178.64(8) n
O10 Mo1 O3 Ni . . -167.57(11) n
O9 Mo1 O3 Ni . . 35.0(3) n
O4 Mo1 O3 Ni . . 90.79(10) n
O5 Mo1 O3 Ni . . -72.96(9) n
O1 Mo1 O3 Ni . . -0.93(7) n
O10 Mo1 O3 Mo2 . 7_665 88.99(10) n
O9 Mo1 O3 Mo2 . 7_665 -68.4(3) n
O4 Mo1 O3 Mo2 . 7_665 -12.65(8) n
O5 Mo1 O3 Mo2 . 7_665 -176.40(9) n
O1 Mo1 O3 Mo2 . 7_665 -104.37(9) n
O10 Mo1 O4 Mo2 . 7_665 -74.48(15) n
O9 Mo1 O4 Mo2 . 7_665 179.37(13) n
O5 Mo1 O4 Mo2 . 7_665 52.9(3) n
O3 Mo1 O4 Mo2 . 7_665 16.17(11) n
O1 Mo1 O4 Mo2 . 7_665 90.16(12) n
O6 Mo3 O5 Mo1 . . 71.91(13) n
O12 Mo3 O5 Mo1 . . 179.09(12) n
O8 Mo3 O5 Mo1 . . -55.2(2) n
O1 Mo3 O5 Mo1 . . -17.09(10) n
O2 Mo3 O5 Mo1 . . -91.58(12) n
O10 Mo1 O5 Mo3 . . -174.68(13) n
O9 Mo1 O5 Mo3 . . -69.06(14) n
O4 Mo1 O5 Mo3 . . 56.4(2) n
O3 Mo1 O5 Mo3 . . 91.28(12) n
O1 Mo1 O5 Mo3 . . 16.88(10) n
O12 Mo3 O6 Na . . -163.37(14) n
O8 Mo3 O6 Na . . 93.11(15) n
O5 Mo3 O6 Na . . -64.26(16) n
O1 Mo3 O6 Na . . 8.73(15) n
O2 Mo3 O6 Na . . 42.1(4) n
O7 Na O6 Mo3 4_645 . 137.67(16) n
O9 Na O6 Mo3 . . 47.14(16) n
OW1 Na O6 Mo3 . . -55.20(16) n
O12 Na O6 Mo3 4_645 . -137.26(16) n
O11 Mo2 O7 Na . 4_655 153.45(17) n
O8 Mo2 O7 Na . 4_655 52.86(18) n
O4 Mo2 O7 Na 7_665 4_655 -103.54(17) n
O3 Mo2 O7 Na 7_665 4_655 -56.7(4) n
O2 Mo2 O7 Na . 4_655 -18.48(17) n
O6 Mo3 O8 Mo2 . . 177.07(13) n
O12 Mo3 O8 Mo2 . . 69.34(14) n
O5 Mo3 O8 Mo2 . . -55.4(2) n
O1 Mo3 O8 Mo2 . . -91.74(12) n
O2 Mo3 O8 Mo2 . . -16.90(10) n
O11 Mo2 O8 Mo3 . . -175.39(13) n
O7 Mo2 O8 Mo3 . . -69.43(14) n
O4 Mo2 O8 Mo3 7_665 . 54.9(2) n
O3 Mo2 O8 Mo3 7_665 . 92.11(12) n
O2 Mo2 O8 Mo3 . . 16.93(10) n
O10 Mo1 O9 Na . . 162.78(17) n
O4 Mo1 O9 Na . . -92.75(18) n
O5 Mo1 O9 Na . . 64.84(18) n
O3 Mo1 O9 Na . . -40.5(4) n
O1 Mo1 O9 Na . . -6.20(17) n
OW6 Na O9 Mo1 . . 132.98(18) n
O7 Na O9 Mo1 4_645 . -139.73(18) n
OW1 Na O9 Mo1 . . 32.5(2) n
O6 Na O9 Mo1 . . -48.48(18) n
O6 Mo3 O12 Na . 4_655 -153.45(16) n
O8 Mo3 O12 Na . 4_655 -52.23(18) n
O5 Mo3 O12 Na . 4_655 104.50(17) n
O1 Mo3 O12 Na . 4_655 51.0(4) n
O2 Mo3 O12 Na . 4_655 19.27(17) n
